data_2200833
loop_
_publ_author_name
'Yang, Yang-Yi'
'Chen, Xiao-Ming'
'Ng, Seik Weng'

_publ_section_title
;
 Tetrakis(trimethylammonioacetato-<i>O</i>)copper(II)
 bis(hexafluorophosphate)
;
_journal_issue 2
_journal_name_full 'Acta Crystallographica Section E'
_journal_page_first m61
_journal_page_last m62
_journal_paper_doi 10.1107/S1600536802001459
_journal_volume 58
_journal_year 2002
_chemical_formula_iupac '[Cu (C5 H11 N O2)4] (P F6)2'
_chemical_formula_moiety 'C5 H11 Cu1 N O2 2+, 2F6 P 1-'
_chemical_formula_sum 'C20 H44 Cu F12 N4 O8 P2'
_chemical_formula_weight 822.07
_chemical_name_systematic
;
Tetrakis(trimethylammonioacetato-O)copper(II) bis(hexafluorophosphate)
;
_space_group_IT_number 121
_symmetry_cell_setting tetragonal
_symmetry_space_group_name_Hall 'I -4 2'
_symmetry_space_group_name_H-M 'I -4 2 m'
_atom_sites_solution_hydrogens geom
_atom_sites_solution_primary direct
_atom_sites_solution_secondary difmap
_audit_creation_method SHELXL-97
_cell_angle_alpha 90.00
_cell_angle_beta 90.00
_cell_angle_gamma 90.00
_cell_formula_units_Z 2
_cell_length_a 11.831(6)
_cell_length_b 11.831(6)
_cell_length_c 11.760(8)
_cell_measurement_reflns_used 25
_cell_measurement_temperature 298(2)
_cell_measurement_theta_max 15
_cell_measurement_theta_min 7
_cell_volume 1646.1(16)
_computing_cell_refinement 'R3m Software'
_computing_data_collection 'R3m Software (Siemens, 1990)'
_computing_data_reduction 'R3m Software'
_computing_molecular_graphics 'ORTEPII (Johnson, 1976)'
_computing_publication_material SHELXL97
_computing_structure_refinement 'SHELXL97 (Sheldrick, 1997)'
_computing_structure_solution 'SHELXS97 (Sheldrick, 1997)'
_diffrn_ambient_temperature 298(2)
_diffrn_measured_fraction_theta_full 1.000
_diffrn_measured_fraction_theta_max 1.000
_diffrn_measurement_device_type 'Siemens R3m four-circle'
_diffrn_measurement_method \w
_diffrn_radiation_monochromator graphite
_diffrn_radiation_source 'fine-focus sealed tube'
_diffrn_radiation_type MoK\a
_diffrn_radiation_wavelength .71073
_diffrn_reflns_av_R_equivalents .0284
_diffrn_reflns_av_sigmaI/netI .0258
_diffrn_reflns_limit_h_max 14
_diffrn_reflns_limit_h_min 0
_diffrn_reflns_limit_k_max 14
_diffrn_reflns_limit_k_min 0
_diffrn_reflns_limit_l_max 14
_diffrn_reflns_limit_l_min -1
_diffrn_reflns_number 1035
_diffrn_reflns_theta_full 25.99
_diffrn_reflns_theta_max 25.99
_diffrn_reflns_theta_min 2.43
_diffrn_standards_decay_% 0
_diffrn_standards_interval_count 150
_diffrn_standards_number 2
_exptl_absorpt_coefficient_mu .876
_exptl_absorpt_correction_T_max .742
_exptl_absorpt_correction_T_min .657
_exptl_absorpt_correction_type empirical
_exptl_absorpt_process_details '\y scan (North et al., 1968)'
_exptl_crystal_colour Blue
_exptl_crystal_density_diffrn 1.659
_exptl_crystal_density_method 'not measured'
_exptl_crystal_description Polyhedron
_exptl_crystal_F_000 846
_exptl_crystal_size_max .50
_exptl_crystal_size_mid .40
_exptl_crystal_size_min .30
_refine_diff_density_max .274
_refine_diff_density_min -.347
_refine_ls_abs_structure_details 'Flack & Schwarzenbach (1988)'
_refine_ls_abs_structure_Flack -.01(3)
_refine_ls_extinction_method none
_refine_ls_goodness_of_fit_ref 1.040
_refine_ls_hydrogen_treatment refall
_refine_ls_matrix_type full
_refine_ls_number_parameters 89
_refine_ls_number_reflns 544
_refine_ls_number_restraints 4
_refine_ls_restrained_S_all 1.035
_refine_ls_R_factor_all .0297
_refine_ls_R_factor_gt .0270
_refine_ls_shift/su_max <0.001
_refine_ls_shift/su_mean <0.001
_refine_ls_structure_factor_coef Fsqd
_refine_ls_weighting_details 'calc w = 1/[\s^2^(Fo^2^)+(0.0480P)^2^] where P = (Fo^2^+2Fc^2^)/3'
_refine_ls_weighting_scheme calc
_refine_ls_wR_factor_gt .0689
_refine_ls_wR_factor_ref .0706
_reflns_number_gt 514
_reflns_number_total 544
_reflns_threshold_expression I>2\s(I)
_cod_data_source_file bt6104.cif
_cod_data_source_block I
_cod_depositor_comments
;
The following automatic conversions were performed:
'_symmetry_cell_setting' value 'Tetragonal' changed to 'tetragonal'
according to '/home/saulius/struct/CIF-dictionaries/cif_core.dic'
dictionary named 'cif_core.dic' version 2.4.1 from 2010-06-29.

Automatic conversion script
Id: cif_fix_enum 1527 2010-12-29 10:47:43Z saulius 

The following automatic conversions were performed:

'_symmetry_cell_setting' value 'Tetragonal' changed to 'tetragonal'
according to /home/saulius/struct/CIF-dictionaries/cif_core.dic
dictionary named 'cif_core.dic' version 2.4.1 from 2010-06-29.

Automatic conversion script
Id: cif_fix_values 1715 2011-07-08 13:25:40Z adriana 
;
_cod_original_cell_volume 1646(2)
_cod_database_code 2200833
_cod_database_fobs_code 2200833

loop_
_symmetry_equiv_pos_as_xyz
'x, y, z'
'-x, -y, z'
'y, -x, -z'
'-y, x, -z'
'-x, y, -z'
'x, -y, -z'
'-y, -x, z'
'y, x, z'
'x+1/2, y+1/2, z+1/2'
'-x+1/2, -y+1/2, z+1/2'
'y+1/2, -x+1/2, -z+1/2'
'-y+1/2, x+1/2, -z+1/2'
'-x+1/2, y+1/2, -z+1/2'
'x+1/2, -y+1/2, -z+1/2'
'-y+1/2, -x+1/2, z+1/2'
'y+1/2, x+1/2, z+1/2'

loop_
_atom_site_label
_atom_site_fract_x
_atom_site_fract_y
_atom_site_fract_z
_atom_site_U_iso_or_equiv
_atom_site_adp_type
_atom_site_calc_flag
_atom_site_refinement_flags
_atom_site_occupancy
_atom_site_disorder_assembly
_atom_site_disorder_group
_atom_site_type_symbol
Cu1 .0000 .0000 .0000 .0213(2) Uani d S 1 . . Cu
P1 .0000 .5000 .0000 .0260(3) Uani d S 1 . . P
F1 .0000 .5000 -.1330(2) .0690(10) Uani d S 1 . . F
F2 .1359(2) .5000 .0000 .0480(10) Uani d S 1 . . F
F3 .0000 .3670(2) .0000 .0660(10) Uani d S 1 . . F
O1 .11660(10) .11660(10) -.0013(5) .0300(10) Uani d S 1 . . O
O2 .1128(2) .1128(2) .1884(3) .0470(10) Uani d S 1 . . O
N1 .2871(2) .2871(2) .1964(3) .0290(10) Uani d S 1 . . N
C1 .1481(3) .1481(3) .0977(4) .0280(10) Uani d S 1 . . C
C2 .2393(3) .2393(3) .0885(4) .0280(10) Uani d S 1 . . C
C3 .1984(4) .3448(4) .2654(4) .0470(10) Uani d D 1 . . C
C4 .3734(3) .3734(3) .1641(6) .052(2) Uani d SD 1 . . C
H2 .303(3) .203(3) .051(3) .040(10) Uiso d . 1 . . H
H3a .153(4) .284(3) .290(4) .06(2) Uiso d D 1 . . H
H3b .232(3) .378(3) .330(2) .040(10) Uiso d D 1 . . H
H3c .161(3) .401(3) .223(3) .040(10) Uiso d D 1 . . H
H4a .426(4) .340(4) .106(4) .10(2) Uiso d D 1 . . H
H4b .402(3) .402(3) .240(3) .020(10) Uiso d SD 1 . . H

loop_
_atom_site_aniso_label
_atom_site_aniso_U_11
_atom_site_aniso_U_22
_atom_site_aniso_U_33
_atom_site_aniso_U_12
_atom_site_aniso_U_13
_atom_site_aniso_U_23
Cu1 .0200(3) .0200(3) .0238(5) .000 .000 .000
P1 .0273(6) .0247(6) .0260(7) .000 .000 .000
F1 .068(2) .110(3) .0280(10) .000(4) .000 .000
F2 .0280(10) .0470(10) .070(2) .000 .000 .012(3)
F3 .051(2) .0260(10) .120(3) .000 .012(3) .000
O1 .0290(10) .0290(10) .0320(10) -.0050(10) -.005(2) -.005(2)
O2 .051(2) .051(2) .039(2) -.017(2) .0070(10) .0070(10)
N1 .0290(10) .0290(10) .030(2) .000(2) -.0070(10) -.0070(10)
C1 .0220(10) .0220(10) .040(3) .002(2) -.0010(10) -.0010(10)
C2 .0280(10) .0280(10) .028(2) -.001(2) -.0050(10) -.0050(10)
C3 .050(3) .048(2) .042(2) .018(2) -.007(2) -.016(2)
C4 .049(2) .049(2) .059(4) -.019(3) -.012(2) -.012(2)

loop_
_atom_type_symbol
_atom_type_description
_atom_type_scat_dispersion_real
_atom_type_scat_dispersion_imag
_atom_type_scat_source
C C .0033 .0016 'International Tables Vol C Tables 4.2.6.8 and 6.1.1.4'
H H .0000 .0000 'International Tables Vol C Tables 4.2.6.8 and 6.1.1.4'
N N .0061 .0033 'International Tables Vol C Tables 4.2.6.8 and 6.1.1.4'
O O .0106 .0060 'International Tables Vol C Tables 4.2.6.8 and 6.1.1.4'
F F .0171 .0103 'International Tables Vol C Tables 4.2.6.8 and 6.1.1.4'
P P .1023 .0942 'International Tables Vol C Tables 4.2.6.8 and 6.1.1.4'
Cu Cu .3201 1.2651 'International Tables Vol C Tables 4.2.6.8 and 6.1.1.4'

loop_
_geom_angle_atom_site_label_1
_geom_angle_atom_site_label_2
_geom_angle_atom_site_label_3
_geom_angle_site_symmetry_1
_geom_angle_site_symmetry_3
_geom_angle
_geom_angle_publ_flag
O1 Cu1 O1 . 2 179.1(3) no
O1 Cu1 O1 . 3 90.003(3) no
O1 Cu1 O1 . 4 90.003(3) no
O1 Cu1 O1 2 3 90.003(3) no
O1 Cu1 O1 2 4 90.003(3) no
O1 Cu1 O1 4 3 179.1(3) no
F1 P1 F1 5 . 180.0 no
F1 P1 F3 5 2_565 90.0 no
F1 P1 F3 . 2_565 90.0 no
F1 P1 F3 5 . 90.0 no
F1 P1 F3 . . 90.0 no
F3 P1 F3 2_565 . 180.0 no
F1 P1 F2 5 2_565 90.0 no
F1 P1 F2 . 2_565 90.0 no
F3 P1 F2 2_565 2_565 90.0 no
F3 P1 F2 . 2_565 90.0 no
F1 P1 F2 5 . 90.0 no
F1 P1 F2 . . 90.0 no
F3 P1 F2 2_565 . 90.0 no
F3 P1 F2 . . 90.0 no
F2 P1 F2 2_565 . 180.0 no
C1 O1 Cu1 . . 113.9(4) no
C3 N1 C3 8 . 110.3(5) no
C3 N1 C4 8 . 107.9(3) no
C3 N1 C4 . . 107.9(3) no
C3 N1 C2 8 . 111.5(3) no
C3 N1 C2 . . 111.5(3) no
C4 N1 C2 . . 107.5(4) no
O2 C1 O1 . . 126.7(4) no
O2 C1 C2 . . 123.0(4) no
O1 C1 C2 . . 110.3(4) no
N1 C2 C1 . . 118.2(4) no
N1 C2 H2 . . 105(2) no
C1 C2 H2 . . 106(2) no
N1 C3 H3a . . 103(3) no
N1 C3 H3b . . 109(2) no
H3a C3 H3b . . 108(4) no
N1 C3 H3c . . 112(2) no
H3a C3 H3c . . 116(4) no
H3b C3 H3c . . 109(3) no
N1 C4 H4a . . 109(3) no
N1 C4 H4b . . 103(3) no
H4a C4 H4b . . 122(3) no

loop_
_geom_bond_atom_site_label_1
_geom_bond_atom_site_label_2
_geom_bond_site_symmetry_2
_geom_bond_distance
_geom_bond_publ_flag
Cu1 O1 . 1.951(3) no
Cu1 O1 2 1.951(3) no
Cu1 O1 3 1.951(3) no
Cu1 O1 4 1.951(3) no
P1 F1 5 1.565(3) no
P1 F1 . 1.565(3) no
P1 F3 . 1.573(3) no
P1 F3 2_565 1.573(3) no
P1 F2 . 1.608(2) no
P1 F2 2_565 1.608(2) no
O1 C1 . 1.277(8) no
O2 C1 . 1.219(6) no
N1 C3 8 1.492(5) no
N1 C3 . 1.492(5) no
N1 C4 . 1.493(7) no
N1 C2 . 1.501(6) no
C1 C2 . 1.529(6) no
C2 H2 . .97(4) no
C3 H3a . .94(2) no
C3 H3b . .94(2) no
C3 H3c . .94(2) no
C4 H4a . 1.01(3) no
C4 H4b . 1.01(3) no

loop_
_geom_torsion_atom_site_label_1
_geom_torsion_atom_site_label_2
_geom_torsion_atom_site_label_3
_geom_torsion_atom_site_label_4
_geom_torsion_site_symmetry_1
_geom_torsion
_geom_torsion_publ_flag
O1 Cu1 O1 C1 4 89.6(2) no
O1 Cu1 O1 C1 3 -89.6(2) no
Cu1 O1 C1 O2 . .0 no
Cu1 O1 C1 C2 . 180.0 no
C3 N1 C2 C1 8 61.9(3) no
C3 N1 C2 C1 . -61.9(3) no
C4 N1 C2 C1 . 180.0 no
O2 C1 C2 N1 . .0 no
O1 C1 C2 N1 . 180.0 no
